data_7125114
loop_
_publ_author_name
'Li, Quan-Wen'
'Wan, Rui-Chen'
'Chen, Yan-Cong'
'Liu, Jun-Liang'
'Wang, Long-Fei'
'Jia, Jian-Hua'
'Chilton, Nicholas F.'
'Tong, Ming-Liang'

_publ_section_title
;
 Unprecedented hexagonal bipyramidal single-ion magnets based on
 metallacrowns.
;
_journal_issue 91
_journal_name_full 'Chemical communications (Cambridge, England)'
_journal_page_first 13365
_journal_page_last 13368
_journal_paper_doi 10.1039/c6cc06924j
_journal_volume 52
_journal_year 2016
_chemical_formula_moiety 'C54 H75 Cd3 Ce I6 N6 O8 P2, 3(C2 H6 O)'
_chemical_formula_sum 'C60 H93 Cd3 Ce I6 N6 O11 P2'
_chemical_formula_weight 2375.06
_space_group_crystal_system monoclinic
_space_group_IT_number 14
_space_group_name_Hall '-P 2ybc'
_space_group_name_H-M_alt 'P 1 21/c 1'
_atom_sites_solution_hydrogens mixed
_audit_creation_method SHELXL-2014/7
_audit_update_record
;
2016-08-08 deposited with the CCDC.
2016-10-21 downloaded from the CCDC.
;
_cell_angle_alpha 90
_cell_angle_beta 114.8630(10)
_cell_angle_gamma 90
_cell_formula_units_Z 4
_cell_length_a 26.1665(13)
_cell_length_b 15.2608(8)
_cell_length_c 23.2073(10)
_cell_measurement_reflns_used 9966
_cell_measurement_temperature 120(2)
_cell_measurement_theta_max 27.14
_cell_measurement_theta_min 2.35
_cell_volume 8408.3(7)
_computing_cell_refinement 'Bruker SAINT'
_computing_data_collection 'Bruker APEX3'
_computing_data_reduction 'Bruker SAINT'
_computing_molecular_graphics 'Bruker SHELXTL'
_computing_publication_material 'Bruker SHELXTL'
_computing_structure_refinement 'SHELXL-2014/7 (Sheldrick, 2014)'
_computing_structure_solution 'SHELXL-2014/7 (Sheldrick, 2014)'
_diffrn_ambient_temperature 120(2)
_diffrn_measured_fraction_theta_full 0.999
_diffrn_measured_fraction_theta_max 0.995
_diffrn_measurement_device_type 'Bruker APEX-III CCD'
_diffrn_measurement_method '\f and \w scans'
_diffrn_radiation_type MoK\a
_diffrn_radiation_wavelength 0.71073
_diffrn_reflns_av_R_equivalents 0.0598
_diffrn_reflns_av_unetI/netI 0.0685
_diffrn_reflns_Laue_measured_fraction_full 0.999
_diffrn_reflns_Laue_measured_fraction_max 0.995
_diffrn_reflns_limit_h_max 29
_diffrn_reflns_limit_h_min -33
_diffrn_reflns_limit_k_max 18
_diffrn_reflns_limit_k_min -19
_diffrn_reflns_limit_l_max 30
_diffrn_reflns_limit_l_min -29
_diffrn_reflns_number 59415
_diffrn_reflns_point_group_measured_fraction_full 0.999
_diffrn_reflns_point_group_measured_fraction_max 0.995
_diffrn_reflns_theta_full 25.242
_diffrn_reflns_theta_max 27.534
_diffrn_reflns_theta_min 2.205
_exptl_absorpt_coefficient_mu 3.571
_exptl_absorpt_correction_T_max 0.765
_exptl_absorpt_correction_T_min 0.600
_exptl_absorpt_correction_type multi-scan
_exptl_crystal_colour colorless
_exptl_crystal_density_diffrn 1.876
_exptl_crystal_description block
_exptl_crystal_F_000 4532
_exptl_crystal_size_max 0.146
_exptl_crystal_size_mid 0.125
_exptl_crystal_size_min 0.075
_refine_diff_density_max 3.250
_refine_diff_density_min -1.497
_refine_diff_density_rms 0.169
_refine_ls_extinction_method none
_refine_ls_goodness_of_fit_ref 1.053
_refine_ls_hydrogen_treatment constr
_refine_ls_matrix_type full
_refine_ls_number_parameters 821
_refine_ls_number_reflns 19263
_refine_ls_number_restraints 37
_refine_ls_restrained_S_all 1.054
_refine_ls_R_factor_all 0.1048
_refine_ls_R_factor_gt 0.0626
_refine_ls_shift/su_max 0.001
_refine_ls_shift/su_mean 0.000
_refine_ls_structure_factor_coef Fsqd
_refine_ls_weighting_details 'w=1/[\s^2^(Fo^2^)+(0.0481P)^2^+68.3266P] where P=(Fo^2^+2Fc^2^)/3'
_refine_ls_weighting_scheme calc
_refine_ls_wR_factor_gt 0.1298
_refine_ls_wR_factor_ref 0.1449
_reflns_Friedel_coverage 0.000
_reflns_number_gt 13087
_reflns_number_total 19263
_reflns_threshold_expression 'I > 2\s(I)'
_cod_data_source_file c6cc06924j2.cif
_cod_data_source_block CeCd3
_cod_original_sg_symbol_H-M 'P 21/c'
_cod_database_code 7125114
_shelx_shelxl_version_number 2014/7
_shelx_space_group_comment
;
The symmetry employed for this shelxl refinement is uniquely defined
by the following loop, which should always be used as a source of
symmetry information in preference to the above space-group names.
They are only intended as comments.
;
_shelx_estimated_absorpt_t_min 0.624
_shelx_estimated_absorpt_t_max 0.776
_platon_squeeze_void_probe_radius 1.20

loop_
_space_group_symop_operation_xyz
'x, y, z'
'-x, y+1/2, -z+1/2'
'-x, -y, -z'
'x, -y-1/2, z-1/2'

loop_
_atom_site_label
_atom_site_type_symbol
_atom_site_fract_x
_atom_site_fract_y
_atom_site_fract_z
_atom_site_U_iso_or_equiv
_atom_site_adp_type
_atom_site_occupancy
_atom_site_site_symmetry_order
_atom_site_calc_flag
_atom_site_refinement_flags_posn
_atom_site_refinement_flags_adp
_atom_site_refinement_flags_occupancy
_atom_site_disorder_assembly
_atom_site_disorder_group
Ce1 Ce 0.75464(2) 0.89547(3) 0.73016(2) 0.02772(11) Uani 1 1 d . . . . .
Cd1 Cd 0.61945(3) 0.77409(4) 0.58737(3) 0.03405(15) Uani 1 1 d . . . . .
Cd2 Cd 0.78317(3) 1.15967(4) 0.71915(3) 0.03686(16) Uani 1 1 d . . . . .
Cd3 Cd 0.86729(3) 0.75485(4) 0.88047(3) 0.03253(14) Uani 1 1 d . . . . .
I1 I 0.53016(3) 0.72076(5) 0.61194(3) 0.05065(17) Uani 1 1 d . . . . .
I2 I 0.65153(3) 0.66621(5) 0.51505(3) 0.05197(18) Uani 1 1 d . . . . .
I3 I 0.70541(3) 1.26058(10) 0.73658(10) 0.0625(6) Uani 0.922(6) 1 d . . P A 1
I3A I 0.7087(4) 1.2310(8) 0.7733(10) 0.050(5) Uani 0.078(6) 1 d . . P A 2
I4 I 0.82353(3) 1.19541(5) 0.63012(3) 0.0622(2) Uani 1 1 d . . . . .
I5 I 0.87933(3) 0.82972(4) 0.99230(3) 0.05201(18) Uani 1 1 d . . . . .
I6 I 0.96034(3) 0.69200(5) 0.86685(3) 0.05032(17) Uani 1 1 d . . . . .
P1 P 0.67796(12) 0.91211(19) 0.83835(13) 0.0514(7) Uani 1 1 d . . . . .
P2 P 0.83994(11) 0.8419(2) 0.63529(12) 0.0513(7) Uani 1 1 d . . . . .
N1 N 0.5762(3) 0.8944(5) 0.5139(3) 0.0328(15) Uani 1 1 d . . . . .
N2 N 0.6818(3) 1.0423(5) 0.6144(3) 0.0334(16) Uani 1 1 d . . . . .
H2 H 0.6727 1.0911 0.5923 0.040 Uiso 1 1 calc R U . . .
N3 N 0.8670(3) 1.1853(4) 0.8160(3) 0.0330(16) Uani 1 1 d . . . . .
N4 N 0.8792(3) 0.9577(5) 0.8495(3) 0.0397(18) Uani 1 1 d . . . . .
H4 H 0.9127 0.9548 0.8815 0.048 Uiso 1 1 calc R U . . .
N5 N 0.8197(3) 0.6176(4) 0.8705(3) 0.0341(16) Uani 1 1 d . . . . .
N6 N 0.7110(3) 0.6818(5) 0.7204(3) 0.0344(16) Uani 1 1 d . . . . .
H6 H 0.6914 0.6334 0.7063 0.041 Uiso 1 1 calc R U . . .
O1 O 0.6671(2) 0.9013(4) 0.6265(2) 0.0356(13) Uani 1 1 d . . . . .
O2 O 0.7269(2) 1.0387(4) 0.6715(2) 0.0377(14) Uani 1 1 d . . . . .
O3 O 0.8082(2) 1.0346(4) 0.7792(2) 0.0337(13) Uani 1 1 d . . . . .
O4 O 0.8496(3) 0.8844(4) 0.8242(3) 0.0425(15) Uani 1 1 d . . . . .
O5 O 0.7833(2) 0.7555(4) 0.7927(3) 0.0363(14) Uani 1 1 d . . . . .
O6 O 0.6968(2) 0.7578(4) 0.6869(2) 0.0337(13) Uani 1 1 d . . . . .
O7 O 0.7019(3) 0.9200(5) 0.7896(3) 0.0550(18) Uani 1 1 d . . . . .
O8 O 0.8078(3) 0.8680(5) 0.6736(3) 0.0548(18) Uani 1 1 d . . . . .
C1 C 0.5272(3) 0.8905(6) 0.4581(4) 0.0343(19) Uani 1 1 d . . . . .
C2 C 0.5006(4) 0.8086(7) 0.4393(4) 0.043(2) Uani 1 1 d . . . . .
H2A H 0.5159 0.7574 0.4637 0.052 Uiso 1 1 calc R U . . .
C3 C 0.4512(4) 0.8053(8) 0.3839(5) 0.057(3) Uani 1 1 d . . . . .
H3 H 0.4329 0.7505 0.3699 0.068 Uiso 1 1 calc R U . . .
C4 C 0.4281(4) 0.8798(8) 0.3489(4) 0.056(3) Uani 1 1 d . . . . .
H4A H 0.3938 0.8753 0.3117 0.068 Uiso 1 1 calc R U . . .
C5 C 0.4533(4) 0.9600(8) 0.3661(4) 0.047(2) Uani 1 1 d . . . . .
H5 H 0.4365 1.0107 0.3417 0.056 Uiso 1 1 calc R U . . .
C6 C 0.5053(4) 0.9665(6) 0.4215(4) 0.037(2) Uani 1 1 d . . . . .
C7 C 0.5330(4) 1.0459(7) 0.4410(4) 0.042(2) Uani 1 1 d . . . . .
H7 H 0.5186 1.0976 0.4167 0.050 Uiso 1 1 calc R U . . .
C8 C 0.5817(4) 1.0485(6) 0.4963(4) 0.039(2) Uani 1 1 d . . . . .
H8 H 0.6017 1.1019 0.5105 0.047 Uiso 1 1 calc R U . . .
C9 C 0.6013(4) 0.9719(6) 0.5311(4) 0.0338(19) Uani 1 1 d . . . . .
C10 C 0.6522(3) 0.9705(6) 0.5934(4) 0.0315(18) Uani 1 1 d . . . . .
C11 C 0.8921(4) 1.2654(5) 0.8357(4) 0.036(2) Uani 1 1 d . . . . .
C12 C 0.8711(4) 1.3395(6) 0.7968(4) 0.042(2) Uani 1 1 d . . . . .
H12 H 0.8401 1.3339 0.7565 0.050 Uiso 1 1 calc R U . . .
C13 C 0.8953(4) 1.4193(6) 0.8172(5) 0.047(2) Uani 1 1 d . . . . .
H13 H 0.8811 1.4693 0.7908 0.056 Uiso 1 1 calc R U . . .
C14 C 0.9410(4) 1.4287(6) 0.8769(5) 0.051(3) Uani 1 1 d . . . . .
H14 H 0.9573 1.4849 0.8907 0.062 Uiso 1 1 calc R U . . .
C15 C 0.9616(4) 1.3588(6) 0.9144(5) 0.052(3) Uani 1 1 d . . . . .
H15 H 0.9928 1.3660 0.9545 0.062 Uiso 1 1 calc R U . . .
C16 C 0.9378(4) 1.2737(6) 0.8956(4) 0.044(2) Uani 1 1 d . . . . .
C17 C 0.9586(4) 1.1982(7) 0.9335(4) 0.054(3) Uani 1 1 d . . . . .
H17 H 0.9901 1.2022 0.9735 0.064 Uiso 1 1 calc R U . . .
C18 C 0.9330(4) 1.1199(6) 0.9123(4) 0.045(2) Uani 1 1 d . . . . .
H18 H 0.9458 1.0686 0.9375 0.053 Uiso 1 1 calc R U . . .
C19 C 0.8868(3) 1.1164(6) 0.8519(4) 0.0352(19) Uani 1 1 d . . . . .
C20 C 0.8571(4) 1.0328(6) 0.8257(4) 0.0351(19) Uani 1 1 d . . . . .
C21 C 0.8403(4) 0.5498(6) 0.9120(4) 0.0344(19) Uani 1 1 d . . . . .
C22 C 0.8890(4) 0.5618(6) 0.9695(4) 0.040(2) Uani 1 1 d . . . . .
H22 H 0.9074 0.6171 0.9789 0.048 Uiso 1 1 calc R U . . .
C23 C 0.9098(4) 0.4939(6) 1.0119(4) 0.042(2) Uani 1 1 d . . . . .
H23 H 0.9425 0.5026 1.0502 0.050 Uiso 1 1 calc R U . . .
C24 C 0.8830(4) 0.4109(6) 0.9988(4) 0.046(2) Uani 1 1 d . . . . .
H24 H 0.8976 0.3643 1.0283 0.055 Uiso 1 1 calc R U . . .
C25 C 0.8358(4) 0.3984(6) 0.9436(5) 0.045(2) Uani 1 1 d . . . . .
H25 H 0.8181 0.3426 0.9350 0.054 Uiso 1 1 calc R U . . .
C26 C 0.8132(4) 0.4667(6) 0.8993(4) 0.040(2) Uani 1 1 d . . . . .
C27 C 0.7641(4) 0.4566(6) 0.8424(4) 0.042(2) Uani 1 1 d . . . . .
H27 H 0.7446 0.4022 0.8329 0.050 Uiso 1 1 calc R U . . .
C28 C 0.7446(4) 0.5246(6) 0.8011(4) 0.040(2) Uani 1 1 d . . . . .
H28 H 0.7120 0.5179 0.7624 0.048 Uiso 1 1 calc R U . . .
C29 C 0.7736(3) 0.6056(5) 0.8166(4) 0.0326(18) Uani 1 1 d . . . . .
C30 C 0.7559(4) 0.6847(5) 0.7752(4) 0.0327(19) Uani 1 1 d . . . . .
C31 C 0.6636(4) 0.7991(6) 0.8512(4) 0.045(2) Uani 1 1 d . . . . .
H31A H 0.6995 0.7661 0.8682 0.055 Uiso 1 1 calc R U . . .
H31B H 0.6485 0.7978 0.8838 0.055 Uiso 1 1 calc R U . . .
C32 C 0.6222(5) 0.7529(8) 0.7919(5) 0.059(3) Uani 1 1 d . . . . .
H32A H 0.6367 0.7554 0.7588 0.071 Uiso 1 1 calc R U . . .
H32B H 0.5858 0.7845 0.7756 0.071 Uiso 1 1 calc R U . . .
C33 C 0.6125(5) 0.6577(7) 0.8038(5) 0.062(3) Uani 1 1 d . . . . .
H33A H 0.5920 0.6281 0.7624 0.074 Uiso 1 1 calc R U . . .
H33B H 0.6494 0.6284 0.8257 0.074 Uiso 1 1 calc R U . . .
C34 C 0.5797(5) 0.6468(9) 0.8427(6) 0.072(4) Uani 1 1 d . . . . .
H34A H 0.5699 0.5849 0.8432 0.109 Uiso 1 1 calc R U . . .
H34B H 0.5452 0.6819 0.8243 0.109 Uiso 1 1 calc R U . . .
H34C H 0.6026 0.6665 0.8863 0.109 Uiso 1 1 calc R U . . .
C35 C 0.7238(5) 0.9564(7) 0.9116(6) 0.062(3) Uani 1 1 d . . . . .
H35A H 0.7041 0.9591 0.9398 0.075 Uiso 1 1 calc R U . . .
H35B H 0.7565 0.9167 0.9316 0.075 Uiso 1 1 calc R U . . .
C36 C 0.7451(7) 1.0474(9) 0.9066(7) 0.097(5) Uani 1 1 d . . . . .
H36A H 0.7131 1.0890 0.8918 0.117 Uiso 1 1 calc R U . . .
H36B H 0.7611 1.0466 0.8748 0.117 Uiso 1 1 calc R U . . .
C37 C 0.7901(7) 1.0790(9) 0.9701(8) 0.096(5) Uani 1 1 d . . . . .
H37A H 0.8237 1.0407 0.9833 0.116 Uiso 1 1 calc R U . . .
H37B H 0.7754 1.0756 1.0030 0.116 Uiso 1 1 calc R U . . .
C38 C 0.8065(7) 1.1737(9) 0.9639(8) 0.106(5) Uani 1 1 d . U . . .
H38A H 0.8361 1.1930 1.0045 0.158 Uiso 1 1 calc R U . . .
H38B H 0.7735 1.2117 0.9524 0.158 Uiso 1 1 calc R U . . .
H38C H 0.8205 1.1769 0.9308 0.158 Uiso 1 1 calc R U . . .
C39 C 0.6123(6) 0.9689(9) 0.8090(6) 0.080(4) Uani 1 1 d . U . . .
H39A H 0.6194 1.0299 0.7998 0.096 Uiso 1 1 calc R U . . .
H39B H 0.5875 0.9418 0.7679 0.096 Uiso 1 1 calc R U . . .
C40 C 0.5800(7) 0.9729(12) 0.8486(8) 0.108(5) Uani 1 1 d . U . . .
H40A H 0.6000 1.0124 0.8850 0.129 Uiso 1 1 calc R U . . .
H40B H 0.5794 0.9138 0.8658 0.129 Uiso 1 1 calc R U . . .
C41 C 0.5178(8) 1.0058(14) 0.8124(10) 0.147(8) Uani 1 1 d D U . . .
H41A H 0.5034 1.0231 0.8440 0.177 Uiso 1 1 calc R U . . .
H41B H 0.5177 1.0587 0.7876 0.177 Uiso 1 1 calc R U . . .
C42 C 0.4769(8) 0.9364(14) 0.7663(10) 0.157(8) Uani 1 1 d D . . . .
H42A H 0.4485 0.9662 0.7293 0.235 Uiso 1 1 calc R U . . .
H42B H 0.4582 0.9039 0.7885 0.235 Uiso 1 1 calc R U . . .
H42C H 0.4983 0.8957 0.7523 0.235 Uiso 1 1 calc R U . . .
C43 C 0.7946(4) 0.8460(7) 0.5521(4) 0.052(3) Uani 1 1 d . . . . .
H43A H 0.8165 0.8303 0.5276 0.063 Uiso 1 1 calc R U . . .
H43B H 0.7641 0.8022 0.5422 0.063 Uiso 1 1 calc R U . . .
C44 C 0.7683(5) 0.9380(7) 0.5313(5) 0.058(3) Uani 1 1 d . . . . .
H44A H 0.7528 0.9588 0.5612 0.070 Uiso 1 1 calc R U . . .
H44B H 0.7978 0.9798 0.5330 0.070 Uiso 1 1 calc R U . . .
C45 C 0.7220(5) 0.9358(8) 0.4651(5) 0.068(3) Uani 1 1 d . . . . .
H45A H 0.6924 0.8940 0.4633 0.082 Uiso 1 1 calc R U . . .
H45B H 0.7374 0.9154 0.4351 0.082 Uiso 1 1 calc R U . . .
C46 C 0.6964(6) 1.0265(9) 0.4456(6) 0.080(4) Uani 1 1 d . . . . .
H46A H 0.6661 1.0239 0.4026 0.120 Uiso 1 1 calc R U . . .
H46B H 0.7255 1.0674 0.4463 0.120 Uiso 1 1 calc R U . . .
H46C H 0.6812 1.0466 0.4753 0.120 Uiso 1 1 calc R U . . .
C47 C 0.8986(5) 0.9152(10) 0.6491(5) 0.075(4) Uani 1 1 d . . . . .
H47A H 0.9300 0.8802 0.6480 0.090 Uiso 1 1 calc R U . . .
H47B H 0.8869 0.9574 0.6135 0.090 Uiso 1 1 calc R U . . .
C48 C 0.9200(6) 0.9651(11) 0.7089(7) 0.092(4) Uani 1 1 d . U . . .
H48A H 0.9329 0.9230 0.7446 0.111 Uiso 1 1 calc R U . . .
H48B H 0.8884 0.9989 0.7107 0.111 Uiso 1 1 calc R U . . .
C49 C 0.9676(6) 1.0276(11) 0.7186(7) 0.097(5) Uani 1 1 d . . . . .
H49A H 1.0019 0.9929 0.7265 0.116 Uiso 1 1 calc R U . . .
H49B H 0.9580 1.0608 0.6788 0.116 Uiso 1 1 calc R U . . .
C50 C 0.9810(7) 1.0909(12) 0.7712(9) 0.120(6) Uani 1 1 d . . . . .
H50A H 1.0080 1.1342 0.7696 0.180 Uiso 1 1 calc R U . . .
H50B H 0.9973 1.0598 0.8119 0.180 Uiso 1 1 calc R U . . .
H50C H 0.9464 1.1208 0.7670 0.180 Uiso 1 1 calc R U . . .
C51 C 0.8668(4) 0.7338(9) 0.6554(5) 0.064(3) Uani 1 1 d . . . . .
H51A H 0.8860 0.7172 0.6282 0.077 Uiso 1 1 calc R U . . .
H51B H 0.8953 0.7334 0.7000 0.077 Uiso 1 1 calc R U . . .
C52 C 0.8218(5) 0.6645(8) 0.6477(6) 0.070(3) Uani 1 1 d . . . . .
H52A H 0.8046 0.6784 0.6774 0.084 Uiso 1 1 calc R U . . .
H52B H 0.7917 0.6679 0.6040 0.084 Uiso 1 1 calc R U . . .
C53 C 0.8435(6) 0.5736(9) 0.6598(7) 0.080(4) Uani 1 1 d . . . . .
H53A H 0.8740 0.5698 0.7033 0.096 Uiso 1 1 calc R U . . .
H53B H 0.8598 0.5585 0.6295 0.096 Uiso 1 1 calc R U . . .
C54 C 0.7981(6) 0.5086(9) 0.6532(6) 0.090(5) Uani 1 1 d . . . . .
H54A H 0.8142 0.4495 0.6623 0.135 Uiso 1 1 calc R U . . .
H54B H 0.7685 0.5106 0.6097 0.135 Uiso 1 1 calc R U . . .
H54C H 0.7819 0.5233 0.6831 0.135 Uiso 1 1 calc R U . . .
O9 O 1.0070(3) 0.4134(5) 0.5796(4) 0.078(3) Uani 1 1 d . . . . .
H9 H 1.0122 0.3597 0.5900 0.093 Uiso 1 1 d R U . . .
C55 C 0.9529(7) 0.4378(11) 0.5795(8) 0.109(6) Uani 1 1 d . . . . .
H55A H 0.9234 0.4262 0.5364 0.131 Uiso 1 1 calc R U . . .
H55B H 0.9536 0.5019 0.5862 0.131 Uiso 1 1 calc R U . . .
C56 C 0.9338(8) 0.3950(13) 0.6269(10) 0.127(6) Uani 1 1 d . . . . .
H56A H 0.8947 0.4116 0.6165 0.191 Uiso 1 1 calc R U . . .
H56B H 0.9580 0.4149 0.6700 0.191 Uiso 1 1 calc R U . . .
H56C H 0.9364 0.3311 0.6247 0.191 Uiso 1 1 calc R U . . .
O10 O 0.3240(3) 0.7986(5) 0.4487(4) 0.075(3) Uani 1 1 d . . . . .
H10 H 0.2890 0.7936 0.4300 0.089 Uiso 1 1 d R U . . .
C57 C 0.3476(7) 0.7195(10) 0.4567(8) 0.109(6) Uani 1 1 d . . . . .
H57A H 0.3876 0.7280 0.4648 0.131 Uiso 1 1 calc R U . . .
H57B H 0.3294 0.6879 0.4158 0.131 Uiso 1 1 calc R U . . .
C58 C 0.3465(7) 0.6614(11) 0.5062(9) 0.135(8) Uani 1 1 d . . . . .
H58A H 0.3576 0.6022 0.4997 0.202 Uiso 1 1 calc R U . . .
H58B H 0.3083 0.6600 0.5041 0.202 Uiso 1 1 calc R U . . .
H58C H 0.3728 0.6832 0.5479 0.202 Uiso 1 1 calc R U . . .
O11 O 0.6309(4) 0.5495(5) 0.6653(4) 0.091(3) Uani 1 1 d . . . . .
H11 H 0.6054 0.5877 0.6504 0.109 Uiso 1 1 d R U . . .
C59 C 0.6255(7) 0.4839(11) 0.6238(8) 0.109(5) Uani 1 1 d . . . . .
H59A H 0.6488 0.4338 0.6477 0.130 Uiso 1 1 calc R U . . .
H59B H 0.6407 0.5043 0.5936 0.130 Uiso 1 1 calc R U . . .
C60 C 0.5622(8) 0.4503(13) 0.5841(11) 0.163(8) Uani 1 1 d . U . . .
H60A H 0.5624 0.4003 0.5576 0.244 Uiso 1 1 calc R U . . .
H60B H 0.5395 0.4977 0.5569 0.244 Uiso 1 1 calc R U . . .
H60C H 0.5461 0.4321 0.6134 0.244 Uiso 1 1 calc R U . . .

loop_
_atom_site_aniso_label
_atom_site_aniso_U_11
_atom_site_aniso_U_22
_atom_site_aniso_U_33
_atom_site_aniso_U_23
_atom_site_aniso_U_13
_atom_site_aniso_U_12
Ce1 0.0308(2) 0.0282(2) 0.0232(2) 0.00076(18) 0.01041(18) -0.00155(19)
Cd1 0.0360(3) 0.0354(3) 0.0301(3) -0.0028(3) 0.0132(3) -0.0054(3)
Cd2 0.0377(3) 0.0288(3) 0.0338(3) 0.0022(3) 0.0050(3) 0.0000(3)
Cd3 0.0351(3) 0.0285(3) 0.0297(3) 0.0037(2) 0.0093(2) -0.0003(3)
I1 0.0451(4) 0.0489(4) 0.0645(4) 0.0098(3) 0.0294(3) -0.0015(3)
I2 0.0614(4) 0.0603(4) 0.0359(3) -0.0071(3) 0.0222(3) 0.0075(3)
I3 0.0403(4) 0.0556(7) 0.0751(11) -0.0284(8) 0.0081(4) 0.0022(4)
I3A 0.042(5) 0.038(6) 0.056(10) -0.007(6) 0.008(5) -0.001(4)
I4 0.0677(5) 0.0703(5) 0.0481(4) 0.0070(4) 0.0240(3) -0.0133(4)
I5 0.0756(5) 0.0441(4) 0.0395(3) -0.0019(3) 0.0274(3) 0.0021(3)
I6 0.0480(4) 0.0501(4) 0.0582(4) 0.0080(3) 0.0275(3) 0.0085(3)
P1 0.0676(18) 0.0527(16) 0.0486(14) 0.0057(13) 0.0388(14) 0.0145(14)
P2 0.0468(15) 0.0718(19) 0.0431(13) -0.0051(13) 0.0264(12) -0.0011(14)
N1 0.027(4) 0.041(4) 0.029(3) -0.004(3) 0.011(3) -0.001(3)
N2 0.036(4) 0.030(4) 0.028(3) 0.005(3) 0.007(3) 0.000(3)
N3 0.031(4) 0.031(4) 0.033(3) 0.000(3) 0.010(3) 0.000(3)
N4 0.032(4) 0.036(4) 0.036(4) 0.005(3) 0.001(3) -0.006(3)
N5 0.041(4) 0.031(4) 0.032(3) 0.000(3) 0.017(3) 0.002(3)
N6 0.040(4) 0.030(4) 0.033(4) -0.001(3) 0.014(3) -0.008(3)
O1 0.039(3) 0.033(3) 0.030(3) 0.003(3) 0.010(2) -0.001(3)
O2 0.036(3) 0.037(3) 0.027(3) 0.004(2) 0.000(2) 0.002(3)
O3 0.030(3) 0.027(3) 0.032(3) 0.004(2) 0.002(2) -0.002(2)
O4 0.044(4) 0.028(3) 0.040(3) 0.004(3) 0.003(3) -0.006(3)
O5 0.039(3) 0.026(3) 0.034(3) 0.004(2) 0.006(3) -0.005(3)
O6 0.038(3) 0.027(3) 0.028(3) 0.007(2) 0.007(2) -0.002(2)
O7 0.067(5) 0.065(5) 0.051(4) -0.003(4) 0.043(4) -0.006(4)
O8 0.059(4) 0.064(5) 0.058(4) -0.013(4) 0.041(4) -0.009(4)
C1 0.024(4) 0.049(5) 0.029(4) -0.005(4) 0.010(3) -0.003(4)
C2 0.028(5) 0.064(7) 0.034(4) -0.008(4) 0.009(4) -0.004(4)
C3 0.045(6) 0.074(8) 0.042(5) -0.007(5) 0.010(5) -0.017(5)
C4 0.045(6) 0.087(9) 0.027(4) 0.005(5) 0.005(4) -0.007(6)
C5 0.035(5) 0.076(7) 0.026(4) 0.004(5) 0.009(4) 0.002(5)
C6 0.033(5) 0.058(6) 0.025(4) 0.001(4) 0.016(4) 0.003(4)
C7 0.041(5) 0.054(6) 0.032(4) 0.013(4) 0.018(4) 0.009(4)
C8 0.035(5) 0.045(5) 0.035(4) 0.003(4) 0.012(4) 0.003(4)
C9 0.038(5) 0.038(5) 0.027(4) 0.003(4) 0.016(4) 0.003(4)
C10 0.031(4) 0.037(5) 0.024(4) -0.002(3) 0.008(3) 0.000(4)
C11 0.037(5) 0.026(4) 0.040(4) -0.005(4) 0.012(4) -0.003(4)
C12 0.039(5) 0.037(5) 0.043(5) -0.001(4) 0.012(4) -0.005(4)
C13 0.041(5) 0.042(6) 0.051(5) 0.009(5) 0.014(4) 0.001(4)
C14 0.045(6) 0.029(5) 0.078(7) -0.004(5) 0.024(5) -0.012(4)
C15 0.045(6) 0.039(6) 0.053(6) -0.011(5) 0.002(5) -0.005(5)
C16 0.044(5) 0.040(5) 0.045(5) -0.002(4) 0.016(4) -0.004(4)
C17 0.047(6) 0.056(7) 0.038(5) -0.006(5) -0.003(4) -0.012(5)
C18 0.041(5) 0.038(5) 0.037(5) 0.005(4) 0.000(4) -0.009(4)
C19 0.033(5) 0.040(5) 0.026(4) 0.002(4) 0.005(3) -0.001(4)
C20 0.037(5) 0.035(5) 0.030(4) -0.002(4) 0.011(4) -0.003(4)
C21 0.040(5) 0.031(4) 0.033(4) 0.007(4) 0.016(4) 0.004(4)
C22 0.042(5) 0.037(5) 0.042(5) 0.006(4) 0.020(4) 0.000(4)
C23 0.032(5) 0.048(6) 0.041(5) 0.012(4) 0.010(4) 0.010(4)
C24 0.052(6) 0.032(5) 0.047(5) 0.017(4) 0.016(5) 0.005(4)
C25 0.051(6) 0.026(5) 0.060(6) 0.007(4) 0.027(5) -0.003(4)
C26 0.046(5) 0.031(5) 0.045(5) -0.001(4) 0.022(4) 0.005(4)
C27 0.056(6) 0.022(4) 0.050(5) -0.004(4) 0.025(5) -0.004(4)
C28 0.039(5) 0.043(5) 0.038(4) -0.001(4) 0.014(4) 0.000(4)
C29 0.031(4) 0.029(4) 0.032(4) 0.000(4) 0.008(3) 0.001(4)
C30 0.041(5) 0.031(4) 0.034(4) 0.000(4) 0.022(4) -0.002(4)
C31 0.060(6) 0.052(6) 0.034(4) 0.010(4) 0.030(4) 0.006(5)
C32 0.072(7) 0.067(7) 0.049(6) 0.000(5) 0.037(6) 0.002(6)
C33 0.072(8) 0.058(7) 0.058(6) -0.011(6) 0.031(6) -0.014(6)
C34 0.078(8) 0.082(9) 0.067(7) -0.003(7) 0.041(7) -0.023(7)
C35 0.076(8) 0.050(7) 0.076(7) -0.003(6) 0.047(7) 0.005(6)
C36 0.159(15) 0.074(9) 0.083(9) -0.017(8) 0.075(10) -0.049(10)
C37 0.128(13) 0.058(9) 0.128(13) -0.019(9) 0.078(11) -0.025(8)
C38 0.142(12) 0.072(9) 0.126(11) -0.020(8) 0.079(10) -0.032(9)
C39 0.087(7) 0.077(7) 0.089(7) 0.005(6) 0.051(6) 0.020(6)
C40 0.102(8) 0.119(9) 0.104(8) 0.002(7) 0.045(7) 0.025(7)
C41 0.138(10) 0.158(11) 0.152(11) -0.002(8) 0.068(8) 0.023(8)
C42 0.133(17) 0.16(2) 0.17(2) 0.012(17) 0.049(16) 0.022(16)
C43 0.053(6) 0.071(7) 0.033(5) -0.006(5) 0.018(4) -0.005(5)
C44 0.067(7) 0.058(7) 0.063(7) 0.002(6) 0.041(6) 0.003(6)
C45 0.063(7) 0.081(9) 0.062(7) 0.025(7) 0.027(6) 0.008(6)
C46 0.085(9) 0.089(10) 0.083(9) 0.024(8) 0.053(8) 0.025(8)
C47 0.071(8) 0.112(11) 0.054(6) -0.021(7) 0.039(6) -0.035(8)
C48 0.090(8) 0.107(8) 0.088(7) -0.002(7) 0.046(6) -0.019(6)
C49 0.085(10) 0.139(14) 0.082(9) -0.023(10) 0.050(8) -0.052(10)
C50 0.084(11) 0.121(15) 0.177(18) -0.038(14) 0.077(12) -0.017(10)
C51 0.051(6) 0.107(10) 0.033(5) 0.010(6) 0.016(5) 0.022(7)
C52 0.078(8) 0.064(8) 0.062(7) 0.005(6) 0.024(6) 0.018(7)
C53 0.104(11) 0.066(9) 0.078(8) 0.017(7) 0.046(8) 0.027(8)
C54 0.115(12) 0.069(9) 0.070(8) 0.009(7) 0.023(8) 0.032(9)
O9 0.038(4) 0.065(5) 0.107(7) -0.031(5) 0.008(4) 0.007(4)
C55 0.134(14) 0.087(11) 0.097(11) 0.009(9) 0.040(11) 0.051(11)
C56 0.117(14) 0.122(16) 0.156(17) 0.020(14) 0.070(13) 0.002(12)
O10 0.063(5) 0.051(5) 0.073(5) 0.018(4) -0.007(4) -0.009(4)
C57 0.103(12) 0.075(11) 0.123(13) 0.020(10) 0.021(10) 0.006(9)
C58 0.122(14) 0.107(14) 0.179(19) 0.095(14) 0.066(14) 0.027(11)
O11 0.106(7) 0.038(4) 0.072(5) -0.006(4) -0.019(5) -0.009(4)
C59 0.139(15) 0.082(11) 0.094(11) 0.011(9) 0.039(11) 0.026(11)
C60 0.114(12) 0.119(13) 0.204(16) -0.067(12) 0.016(11) -0.021(11)

loop_
_atom_type_symbol
_atom_type_description
_atom_type_scat_dispersion_real
_atom_type_scat_dispersion_imag
_atom_type_scat_source
C C 0.0033 0.0016 'International Tables Vol C Tables 4.2.6.8 and 6.1.1.4'
H H 0.0000 0.0000 'International Tables Vol C Tables 4.2.6.8 and 6.1.1.4'
N N 0.0061 0.0033 'International Tables Vol C Tables 4.2.6.8 and 6.1.1.4'
O O 0.0106 0.0060 'International Tables Vol C Tables 4.2.6.8 and 6.1.1.4'
P P 0.1023 0.0942 'International Tables Vol C Tables 4.2.6.8 and 6.1.1.4'
Cd Cd -0.8075 1.2024 'International Tables Vol C Tables 4.2.6.8 and 6.1.1.4'
I I -0.4742 1.8119 'International Tables Vol C Tables 4.2.6.8 and 6.1.1.4'
Ce Ce -0.2486 2.6331 'International Tables Vol C Tables 4.2.6.8 and 6.1.1.4'

loop_
_geom_angle_atom_site_label_1
_geom_angle_atom_site_label_2
_geom_angle_atom_site_label_3
_geom_angle
O8 Ce1 O7 178.3(3)
O8 Ce1 O5 93.9(2)
O7 Ce1 O5 84.4(2)
O8 Ce1 O2 87.5(2)
O7 Ce1 O2 94.1(2)
O5 Ce1 O2 177.79(18)
O8 Ce1 O1 89.2(2)
O7 Ce1 O1 91.8(2)
O5 Ce1 O1 120.67(18)
O2 Ce1 O1 61.00(18)
O8 Ce1 O4 82.6(2)
O7 Ce1 O4 96.3(2)
O5 Ce1 O4 59.91(18)
O2 Ce1 O4 118.68(18)
O1 Ce1 O4 171.8(2)
O8 Ce1 O3 93.2(2)
O7 Ce1 O3 87.4(2)
O5 Ce1 O3 118.56(17)
O2 Ce1 O3 59.62(17)
O1 Ce1 O3 120.36(18)
O4 Ce1 O3 60.78(18)
O8 Ce1 O6 91.5(2)
O7 Ce1 O6 88.0(2)
O5 Ce1 O6 60.53(17)
O2 Ce1 O6 121.16(17)
O1 Ce1 O6 60.17(17)
O4 Ce1 O6 119.45(18)
O3 Ce1 O6 175.32(19)
O1 Cd1 O6 66.36(19)
O1 Cd1 N1 69.6(2)
O6 Cd1 N1 136.0(2)
O1 Cd1 I2 120.11(15)
O6 Cd1 I2 100.34(15)
N1 Cd1 I2 101.39(16)
O1 Cd1 I1 122.64(15)
O6 Cd1 I1 102.71(14)
N1 Cd1 I1 100.54(16)
I2 Cd1 I1 117.24(3)
O3 Cd2 O2 65.83(18)
O3 Cd2 N3 69.8(2)
O2 Cd2 N3 135.5(2)
O3 Cd2 I3 115.04(16)
O2 Cd2 I3 99.02(15)
N3 Cd2 I3 102.30(17)
O3 Cd2 I4 121.44(15)
O2 Cd2 I4 99.58(15)
N3 Cd2 I4 100.47(17)
I3 Cd2 I4 123.35(6)
O3 Cd2 I3A 96.9(4)
O2 Cd2 I3A 95.5(2)
N3 Cd2 I3A 92.7(3)
I4 Cd2 I3A 141.6(4)
O5 Cd3 O4 66.6(2)
O5 Cd3 N5 69.6(2)
O4 Cd3 N5 136.2(2)
O5 Cd3 I5 121.96(16)
O4 Cd3 I5 95.44(16)
N5 Cd3 I5 107.74(16)
O5 Cd3 I6 117.68(16)
O4 Cd3 I6 102.11(17)
N5 Cd3 I6 97.65(17)
I5 Cd3 I6 120.02(3)
O7 P1 C35 111.4(5)
O7 P1 C39 108.1(5)
C35 P1 C39 109.9(6)
O7 P1 C31 112.2(4)
C35 P1 C31 108.2(5)
C39 P1 C31 106.9(6)
O8 P2 C51 110.3(5)
O8 P2 C43 110.1(5)
C51 P2 C43 108.9(5)
O8 P2 C47 111.8(5)
C51 P2 C47 108.3(6)
C43 P2 C47 107.2(5)
C9 N1 C1 117.6(7)
C9 N1 Cd1 115.8(5)
C1 N1 Cd1 126.5(6)
C10 N2 O2 117.8(7)
C10 N2 H2 121.1
O2 N2 H2 121.1
C19 N3 C11 119.9(7)
C19 N3 Cd2 115.1(5)
C11 N3 Cd2 125.0(5)
C20 N4 O4 118.5(7)
C20 N4 H4 120.8
O4 N4 H4 120.8
C29 N5 C21 119.5(7)
C29 N5 Cd3 116.0(5)
C21 N5 Cd3 124.1(5)
C30 N6 O6 116.2(7)
C30 N6 H6 121.9
O6 N6 H6 121.9
C10 O1 Cd1 119.3(5)
C10 O1 Ce1 122.1(5)
Cd1 O1 Ce1 118.3(2)
N2 O2 Cd2 123.3(5)
N2 O2 Ce1 119.9(4)
Cd2 O2 Ce1 116.8(2)
C20 O3 Cd2 117.4(5)
C20 O3 Ce1 121.9(5)
Cd2 O3 Ce1 117.5(2)
N4 O4 Cd3 121.6(4)
N4 O4 Ce1 119.7(4)
Cd3 O4 Ce1 115.8(2)
C30 O5 Cd3 119.1(5)
C30 O5 Ce1 123.2(5)
Cd3 O5 Ce1 117.4(2)
N6 O6 Cd1 124.5(4)
N6 O6 Ce1 120.5(4)
Cd1 O6 Ce1 115.1(2)
P1 O7 Ce1 162.8(5)
P2 O8 Ce1 174.8(5)
N1 C1 C2 118.0(8)
N1 C1 C6 120.6(8)
C2 C1 C6 121.4(7)
C3 C2 C1 117.8(10)
C3 C2 H2A 121.1
C1 C2 H2A 121.1
C4 C3 C2 121.4(10)
C4 C3 H3 119.3
C2 C3 H3 119.3
C5 C4 C3 121.8(9)
C5 C4 H4A 119.1
C3 C4 H4A 119.1
C4 C5 C6 119.0(9)
C4 C5 H5 120.5
C6 C5 H5 120.5
C7 C6 C1 119.8(7)
C7 C6 C5 121.6(9)
C1 C6 C5 118.5(9)
C8 C7 C6 118.8(9)
C8 C7 H7 120.6
C6 C7 H7 120.6
C7 C8 C9 119.2(9)
C7 C8 H8 120.4
C9 C8 H8 120.4
N1 C9 C8 124.0(8)
N1 C9 C10 113.7(7)
C8 C9 C10 122.2(8)
O1 C10 N2 119.0(7)
O1 C10 C9 121.3(7)
N2 C10 C9 119.6(7)
N3 C11 C12 119.9(7)
N3 C11 C16 119.9(8)
C12 C11 C16 120.1(8)
C13 C12 C11 119.8(8)
C13 C12 H12 120.1
C11 C12 H12 120.1
C12 C13 C14 120.8(9)
C12 C13 H13 119.6
C14 C13 H13 119.6
C15 C14 C13 120.2(9)
C15 C14 H14 119.9
C13 C14 H14 119.9
C14 C15 C16 121.4(9)
C14 C15 H15 119.3
C16 C15 H15 119.3
C11 C16 C17 119.1(8)
C11 C16 C15 117.7(9)
C17 C16 C15 123.2(9)
C18 C17 C16 119.4(8)
C18 C17 H17 120.3
C16 C17 H17 120.3
C17 C18 C19 118.6(9)
C17 C18 H18 120.7
C19 C18 H18 120.7
N3 C19 C18 123.1(8)
N3 C19 C20 115.6(7)
C18 C19 C20 121.4(8)
O3 C20 N4 119.1(8)
O3 C20 C19 119.5(7)
N4 C20 C19 121.4(7)
N5 C21 C22 120.0(8)
N5 C21 C26 121.1(8)
C22 C21 C26 118.9(8)
C23 C22 C21 120.4(9)
C23 C22 H22 119.8
C21 C22 H22 119.8
C22 C23 C24 120.7(8)
C22 C23 H23 119.7
C24 C23 H23 119.7
C25 C24 C23 119.7(8)
C25 C24 H24 120.1
C23 C24 H24 120.1
C24 C25 C26 121.1(9)
C24 C25 H25 119.4
C26 C25 H25 119.4
C25 C26 C27 122.7(8)
C25 C26 C21 119.2(8)
C27 C26 C21 118.1(8)
C28 C27 C26 120.0(8)
C28 C27 H27 120.0
C26 C27 H27 120.0
C27 C28 C29 119.1(8)
C27 C28 H28 120.4
C29 C28 H28 120.4
N5 C29 C28 122.3(8)
N5 C29 C30 114.0(7)
C28 C29 C30 123.8(7)
O5 C30 N6 119.6(7)
O5 C30 C29 120.2(7)
N6 C30 C29 120.2(7)
C32 C31 P1 114.2(7)
C32 C31 H31A 108.7
P1 C31 H31A 108.7
C32 C31 H31B 108.7
P1 C31 H31B 108.7
H31A C31 H31B 107.6
C31 C32 C33 112.9(9)
C31 C32 H32A 109.0
C33 C32 H32A 109.0
C31 C32 H32B 109.0
C33 C32 H32B 109.0
H32A C32 H32B 107.8
C34 C33 C32 113.5(10)
C34 C33 H33A 108.9
C32 C33 H33A 108.9
C34 C33 H33B 108.9
C32 C33 H33B 108.9
H33A C33 H33B 107.7
C33 C34 H34A 109.5
C33 C34 H34B 109.5
H34A C34 H34B 109.5
C33 C34 H34C 109.5
H34A C34 H34C 109.5
H34B C34 H34C 109.5
C36 C35 P1 113.8(9)
C36 C35 H35A 108.8
P1 C35 H35A 108.8
C36 C35 H35B 108.8
P1 C35 H35B 108.8
H35A C35 H35B 107.7
C35 C36 C37 112.0(12)
C35 C36 H36A 109.2
C37 C36 H36A 109.2
C35 C36 H36B 109.2
C37 C36 H36B 109.2
H36A C36 H36B 107.9
C36 C37 C38 109.9(14)
C36 C37 H37A 109.7
C38 C37 H37A 109.7
C36 C37 H37B 109.7
C38 C37 H37B 109.7
H37A C37 H37B 108.2
C37 C38 H38A 109.5
C37 C38 H38B 109.5
H38A C38 H38B 109.5
C37 C38 H38C 109.5
H38A C38 H38C 109.5
H38B C38 H38C 109.5
C40 C39 P1 119.3(10)
C40 C39 H39A 107.5
P1 C39 H39A 107.5
C40 C39 H39B 107.5
P1 C39 H39B 107.5
H39A C39 H39B 107.0
C39 C40 C41 114.4(15)
C39 C40 H40A 108.6
C41 C40 H40A 108.6
C39 C40 H40B 108.6
C41 C40 H40B 108.6
H40A C40 H40B 107.6
C42 C41 C40 114.0(17)
C42 C41 H41A 108.7
C40 C41 H41A 108.7
C42 C41 H41B 108.7
C40 C41 H41B 108.7
H41A C41 H41B 107.6
C41 C42 H42A 109.5
C41 C42 H42B 109.5
H42A C42 H42B 109.5
C41 C42 H42C 109.5
H42A C42 H42C 109.5
H42B C42 H42C 109.5
C44 C43 P2 111.9(7)
C44 C43 H43A 109.2
P2 C43 H43A 109.2
C44 C43 H43B 109.2
P2 C43 H43B 109.2
H43A C43 H43B 107.9
C45 C44 C43 111.0(9)
C45 C44 H44A 109.4
C43 C44 H44A 109.4
C45 C44 H44B 109.4
C43 C44 H44B 109.4
H44A C44 H44B 108.0
C44 C45 C46 110.3(11)
C44 C45 H45A 109.6
C46 C45 H45A 109.6
C44 C45 H45B 109.6
C46 C45 H45B 109.6
H45A C45 H45B 108.1
C45 C46 H46A 109.5
C45 C46 H46B 109.5
H46A C46 H46B 109.5
C45 C46 H46C 109.5
H46A C46 H46C 109.5
H46B C46 H46C 109.5
C48 C47 P2 116.4(9)
C48 C47 H47A 108.2
P2 C47 H47A 108.2
C48 C47 H47B 108.2
P2 C47 H47B 108.2
H47A C47 H47B 107.3
C47 C48 C49 115.6(12)
C47 C48 H48A 108.4
C49 C48 H48A 108.4
C47 C48 H48B 108.4
C49 C48 H48B 108.4
H48A C48 H48B 107.4
C50 C49 C48 115.6(12)
C50 C49 H49A 108.4
C48 C49 H49A 108.4
C50 C49 H49B 108.4
C48 C49 H49B 108.4
H49A C49 H49B 107.5
C49 C50 H50A 109.5
C49 C50 H50B 109.5
H50A C50 H50B 109.5
C49 C50 H50C 109.5
H50A C50 H50C 109.5
H50B C50 H50C 109.5
C52 C51 P2 114.2(7)
C52 C51 H51A 108.7
P2 C51 H51A 108.7
C52 C51 H51B 108.7
P2 C51 H51B 108.7
H51A C51 H51B 107.6
C53 C52 C51 114.1(11)
C53 C52 H52A 108.7
C51 C52 H52A 108.7
C53 C52 H52B 108.7
C51 C52 H52B 108.7
H52A C52 H52B 107.6
C52 C53 C54 112.0(12)
C52 C53 H53A 109.2
C54 C53 H53A 109.2
C52 C53 H53B 109.2
C54 C53 H53B 109.2
H53A C53 H53B 107.9
C53 C54 H54A 109.5
C53 C54 H54B 109.5
H54A C54 H54B 109.5
C53 C54 H54C 109.5
H54A C54 H54C 109.5
H54B C54 H54C 109.5
C55 O9 H9 106.5
O9 C55 C56 119.9(13)
O9 C55 H55A 107.4
C56 C55 H55A 107.4
O9 C55 H55B 107.4
C56 C55 H55B 107.4
H55A C55 H55B 106.9
C55 C56 H56A 109.5
C55 C56 H56B 109.5
H56A C56 H56B 109.5
C55 C56 H56C 109.5
H56A C56 H56C 109.5
H56B C56 H56C 109.5
C57 O10 H10 109.4
O10 C57 C58 119.8(17)
O10 C57 H57A 107.4
C58 C57 H57A 107.4
O10 C57 H57B 107.4
C58 C57 H57B 107.4
H57A C57 H57B 106.9
C57 C58 H58A 109.5
C57 C58 H58B 109.5
H58A C58 H58B 109.5
C57 C58 H58C 109.5
H58A C58 H58C 109.5
H58B C58 H58C 109.5
C59 O11 H11 113.0
O11 C59 C60 114.8(15)
O11 C59 H59A 108.6
C60 C59 H59A 108.6
O11 C59 H59B 108.6
C60 C59 H59B 108.6
H59A C59 H59B 107.5
C59 C60 H60A 109.5
C59 C60 H60B 109.5
H60A C60 H60B 109.5
C59 C60 H60C 109.5
H60A C60 H60C 109.5
H60B C60 H60C 109.5

loop_
_geom_bond_atom_site_label_1
_geom_bond_atom_site_label_2
_geom_bond_distance
Ce1 O8 2.317(6)
Ce1 O7 2.356(6)
Ce1 O5 2.514(5)
Ce1 O2 2.516(6)
Ce1 O1 2.531(5)
Ce1 O4 2.532(6)
Ce1 O3 2.535(5)
Ce1 O6 2.537(5)
Cd1 O1 2.280(6)
Cd1 O6 2.359(5)
Cd1 N1 2.436(7)
Cd1 I2 2.7233(9)
Cd1 I1 2.7507(9)
Cd2 O3 2.290(5)
Cd2 O2 2.330(6)
Cd2 N3 2.422(6)
Cd2 I3 2.7143(11)
Cd2 I4 2.7415(10)
Cd2 I3A 2.937(14)
Cd3 O5 2.283(5)
Cd3 O4 2.306(6)
Cd3 N5 2.398(7)
Cd3 I5 2.7301(9)
Cd3 I6 2.7559(9)
P1 O7 1.511(7)
P1 C35 1.752(12)
P1 C39 1.784(12)
P1 C31 1.817(10)
P2 O8 1.511(7)
P2 C51 1.777(12)
P2 C43 1.793(9)
P2 C47 1.816(12)
N1 C9 1.329(11)
N1 C1 1.389(10)
N2 C10 1.312(10)
N2 O2 1.354(8)
N2 H2 0.8800
N3 C19 1.306(10)
N3 C11 1.372(10)
N4 C20 1.298(11)
N4 O4 1.346(9)
N4 H4 0.8800
N5 C29 1.336(10)
N5 C21 1.361(10)
N6 C30 1.320(10)
N6 O6 1.357(8)
N6 H6 0.8800
O1 C10 1.268(10)
O3 C20 1.281(9)
O5 C30 1.265(10)
C1 C2 1.408(13)
C1 C6 1.409(12)
C2 C3 1.388(12)
C2 H2A 0.9500
C3 C4 1.381(15)
C3 H3 0.9500
C4 C5 1.368(15)
C4 H4A 0.9500
C5 C6 1.429(12)
C5 H5 0.9500
C6 C7 1.386(13)
C7 C8 1.378(12)
C7 H7 0.9500
C8 C9 1.389(12)
C8 H8 0.9500
C9 C10 1.498(11)
C11 C12 1.407(12)
C11 C16 1.407(12)
C12 C13 1.363(13)
C12 H12 0.9500
C13 C14 1.406(13)
C13 H13 0.9500
C14 C15 1.339(14)
C14 H14 0.9500
C15 C16 1.427(13)
C15 H15 0.9500
C16 C17 1.413(14)
C17 C18 1.356(13)
C17 H17 0.9500
C18 C19 1.416(11)
C18 H18 0.9500
C19 C20 1.485(12)
C21 C22 1.417(12)
C21 C26 1.423(12)
C22 C23 1.373(12)
C22 H22 0.9500
C23 C24 1.418(13)
C23 H23 0.9500
C24 C25 1.368(13)
C24 H24 0.9500
C25 C26 1.409(12)
C25 H25 0.9500
C26 C27 1.412(13)
C27 C28 1.357(12)
C27 H27 0.9500
C28 C29 1.416(12)
C28 H28 0.9500
C29 C30 1.490(11)
C31 C32 1.519(14)
C31 H31A 0.9900
C31 H31B 0.9900
C32 C33 1.520(15)
C32 H32A 0.9900
C32 H32B 0.9900
C33 C34 1.493(15)
C33 H33A 0.9900
C33 H33B 0.9900
C34 H34A 0.9800
C34 H34B 0.9800
C34 H34C 0.9800
C35 C36 1.518(16)
C35 H35A 0.9900
C35 H35B 0.9900
C36 C37 1.53(2)
C36 H36A 0.9900
C36 H36B 0.9900
C37 C38 1.533(18)
C37 H37A 0.9900
C37 H37B 0.9900
C38 H38A 0.9800
C38 H38B 0.9800
C38 H38C 0.9800
C39 C40 1.489(19)
C39 H39A 0.9900
C39 H39B 0.9900
C40 C41 1.57(2)
C40 H40A 0.9900
C40 H40B 0.9900
C41 C42 1.565(16)
C41 H41A 0.9900
C41 H41B 0.9900
C42 H42A 0.9800
C42 H42B 0.9800
C42 H42C 0.9800
C43 C44 1.550(15)
C43 H43A 0.9900
C43 H43B 0.9900
C44 C45 1.505(15)
C44 H44A 0.9900
C44 H44B 0.9900
C45 C46 1.521(17)
C45 H45A 0.9900
C45 H45B 0.9900
C46 H46A 0.9800
C46 H46B 0.9800
C46 H46C 0.9800
C47 C48 1.470(17)
C47 H47A 0.9900
C47 H47B 0.9900
C48 C49 1.509(18)
C48 H48A 0.9900
C48 H48B 0.9900
C49 C50 1.48(2)
C49 H49A 0.9900
C49 H49B 0.9900
C50 H50A 0.9800
C50 H50B 0.9800
C50 H50C 0.9800
C51 C52 1.536(17)
C51 H51A 0.9900
C51 H51B 0.9900
C52 C53 1.480(16)
C52 H52A 0.9900
C52 H52B 0.9900
C53 C54 1.507(19)
C53 H53A 0.9900
C53 H53B 0.9900
C54 H54A 0.9800
C54 H54B 0.9800
C54 H54C 0.9800
O9 C55 1.465(17)
O9 H9 0.8490
C55 C56 1.53(2)
C55 H55A 0.9900
C55 H55B 0.9900
C56 H56A 0.9800
C56 H56B 0.9800
C56 H56C 0.9800
O10 C57 1.334(16)
O10 H10 0.8360
C57 C58 1.46(2)
C57 H57A 0.9900
C57 H57B 0.9900
C58 H58A 0.9800
C58 H58B 0.9800
C58 H58C 0.9800
O11 C59 1.354(17)
O11 H11 0.8424
C59 C60 1.60(2)
C59 H59A 0.9900
C59 H59B 0.9900
C60 H60A 0.9800
C60 H60B 0.9800
C60 H60C 0.9800

loop_
_geom_hbond_atom_site_label_D
_geom_hbond_atom_site_label_H
_geom_hbond_atom_site_label_A
_geom_hbond_distance_DH
_geom_hbond_distance_HA
_geom_hbond_distance_DA
_geom_hbond_angle_DHA
_geom_hbond_site_symmetry_A
N2 H2 O10 0.88 1.95 2.807(10) 163.4 3_676
N4 H4 O9 0.88 2.01 2.812(10) 151.4 2_756
N6 H6 O11 0.88 1.95 2.802(10) 163.9 .
O9 H9 I6 0.85 2.73 3.577(9) 174.0 2_746
O10 H10 I4 0.84 2.68 3.509(8) 171.1 3_676
O11 H11 I1 0.84 2.70 3.544(9) 174.4 .

loop_
_geom_torsion_atom_site_label_1
_geom_torsion_atom_site_label_2
_geom_torsion_atom_site_label_3
_geom_torsion_atom_site_label_4
_geom_torsion
C10 N2 O2 Cd2 -177.7(6)
C10 N2 O2 Ce1 3.6(9)
C20 N4 O4 Cd3 -158.3(6)
C20 N4 O4 Ce1 1.8(10)
C30 N6 O6 Cd1 179.8(5)
C30 N6 O6 Ce1 -0.3(9)
C35 P1 O7 Ce1 79.6(16)
C39 P1 O7 Ce1 -159.6(15)
C31 P1 O7 Ce1 -41.9(17)
C9 N1 C1 C2 179.5(8)
Cd1 N1 C1 C2 -3.5(10)
C9 N1 C1 C6 0.0(11)
Cd1 N1 C1 C6 176.9(6)
N1 C1 C2 C3 179.1(8)
C6 C1 C2 C3 -1.3(13)
C1 C2 C3 C4 -1.2(15)
C2 C3 C4 C5 1.4(17)
C3 C4 C5 C6 0.9(15)
N1 C1 C6 C7 0.3(12)
C2 C1 C6 C7 -179.3(8)
N1 C1 C6 C5 -176.9(7)
C2 C1 C6 C5 3.5(12)
C4 C5 C6 C7 179.5(9)
C4 C5 C6 C1 -3.3(13)
C1 C6 C7 C8 0.1(13)
C5 C6 C7 C8 177.2(8)
C6 C7 C8 C9 -0.7(13)
C1 N1 C9 C8 -0.7(12)
Cd1 N1 C9 C8 -178.0(7)
C1 N1 C9 C10 177.3(7)
Cd1 N1 C9 C10 0.0(9)
C7 C8 C9 N1 1.1(13)
C7 C8 C9 C10 -176.7(8)
Cd1 O1 C10 N2 -176.0(6)
Ce1 O1 C10 N2 -2.5(10)
Cd1 O1 C10 C9 4.5(10)
Ce1 O1 C10 C9 178.0(5)
O2 N2 C10 O1 -0.7(11)
O2 N2 C10 C9 178.8(7)
N1 C9 C10 O1 -2.9(11)
C8 C9 C10 O1 175.1(8)
N1 C9 C10 N2 177.6(8)
C8 C9 C10 N2 -4.5(12)
C19 N3 C11 C12 179.4(8)
Cd2 N3 C11 C12 -3.7(12)
C19 N3 C11 C16 -2.4(13)
Cd2 N3 C11 C16 174.4(6)
N3 C11 C12 C13 178.4(9)
C16 C11 C12 C13 0.2(14)
C11 C12 C13 C14 -0.2(15)
C12 C13 C14 C15 0.5(16)
C13 C14 C15 C16 -0.7(17)
N3 C11 C16 C17 2.4(14)
C12 C11 C16 C17 -179.4(9)
N3 C11 C16 C15 -178.6(9)
C12 C11 C16 C15 -0.4(14)
C14 C15 C16 C11 0.7(16)
C14 C15 C16 C17 179.6(11)
C11 C16 C17 C18 -1.9(16)
C15 C16 C17 C18 179.2(10)
C16 C17 C18 C19 1.3(16)
C11 N3 C19 C18 1.8(13)
Cd2 N3 C19 C18 -175.3(7)
C11 N3 C19 C20 -179.1(8)
Cd2 N3 C19 C20 3.7(10)
C17 C18 C19 N3 -1.2(15)
C17 C18 C19 C20 179.7(9)
Cd2 O3 C20 N4 -161.1(6)
Ce1 O3 C20 N4 -1.8(11)
Cd2 O3 C20 C19 19.9(10)
Ce1 O3 C20 C19 179.2(6)
O4 N4 C20 O3 0.0(12)
O4 N4 C20 C19 179.0(8)
N3 C19 C20 O3 -15.8(12)
C18 C19 C20 O3 163.3(8)
N3 C19 C20 N4 165.2(8)
C18 C19 C20 N4 -15.7(14)
C29 N5 C21 C22 -179.6(8)
Cd3 N5 C21 C22 8.8(11)
C29 N5 C21 C26 -0.9(12)
Cd3 N5 C21 C26 -172.5(6)
N5 C21 C22 C23 179.4(8)
C26 C21 C22 C23 0.7(13)
C21 C22 C23 C24 -0.2(14)
C22 C23 C24 C25 -0.1(15)
C23 C24 C25 C26 -0.2(15)
C24 C25 C26 C27 -178.8(9)
C24 C25 C26 C21 0.8(14)
N5 C21 C26 C25 -179.7(8)
C22 C21 C26 C25 -1.0(13)
N5 C21 C26 C27 -0.1(13)
C22 C21 C26 C27 178.6(8)
C25 C26 C27 C28 -179.3(9)
C21 C26 C27 C28 1.2(13)
C26 C27 C28 C29 -1.2(14)
C21 N5 C29 C28 0.9(12)
Cd3 N5 C29 C28 173.1(7)
C21 N5 C29 C30 -179.3(7)
Cd3 N5 C29 C30 -7.1(9)
C27 C28 C29 N5 0.2(14)
C27 C28 C29 C30 -179.6(8)
Cd3 O5 C30 N6 -171.6(6)
Ce1 O5 C30 N6 2.7(11)
Cd3 O5 C30 C29 9.3(10)
Ce1 O5 C30 C29 -176.5(5)
O6 N6 C30 O5 -1.5(11)
O6 N6 C30 C29 177.7(7)
N5 C29 C30 O5 -1.1(12)
C28 C29 C30 O5 178.7(8)
N5 C29 C30 N6 179.8(7)
C28 C29 C30 N6 -0.4(13)
O7 P1 C31 C32 -59.1(9)
C35 P1 C31 C32 177.6(8)
C39 P1 C31 C32 59.3(9)
P1 C31 C32 C33 178.2(8)
C31 C32 C33 C34 70.7(13)
O7 P1 C35 C36 49.1(11)
C39 P1 C35 C36 -70.7(11)
C31 P1 C35 C36 172.9(10)
P1 C35 C36 C37 -173.2(10)
C35 C36 C37 C38 -175.2(12)
O7 P1 C39 C40 -178.8(12)
C35 P1 C39 C40 -57.0(14)
C31 P1 C39 C40 60.2(14)
P1 C39 C40 C41 -167.2(13)
C39 C40 C41 C42 75(2)
O8 P2 C43 C44 57.4(9)
C51 P2 C43 C44 178.5(7)
C47 P2 C43 C44 -64.5(9)
P2 C43 C44 C45 -168.8(8)
C43 C44 C45 C46 179.7(9)
O8 P2 C47 C48 22.2(14)
C51 P2 C47 C48 -99.6(12)
C43 P2 C47 C48 143.0(12)
P2 C47 C48 C49 -178.3(12)
C47 C48 C49 C50 167.4(16)
O8 P2 C51 C52 55.7(9)
C43 P2 C51 C52 -65.3(9)
C47 P2 C51 C52 178.4(8)
P2 C51 C52 C53 175.6(9)
C51 C52 C53 C54 178.7(10)

loop_
_platon_squeeze_void_nr
_platon_squeeze_void_average_x
_platon_squeeze_void_average_y
_platon_squeeze_void_average_z
_platon_squeeze_void_volume
_platon_squeeze_void_count_electrons
_platon_squeeze_void_content
1 0.601 0.217 0.326 78 11 ' '
2 0.979 0.206 0.263 26 1 ' '
3 0.601 0.283 0.826 77 11 ' '
4 0.979 0.294 0.763 26 1 ' '
5 0.399 0.717 0.174 78 11 ' '
6 0.021 0.706 0.237 26 1 ' '
7 0.399 0.783 0.674 77 11 ' '
8 0.021 0.794 0.737 26 1 ' '
